data_4082012
loop_
_publ_author_name
'Mindich, Aleksey L.'
'Bokach, Nadezhda A.'
'Kuznetsov, Maxim L.'
'Starova, Galina L.'
'Zhdanov, Andrey P.'
'Zhizhin, Konstantin Yu.'
'Miltsov, Serguei A.'
'Kuznetsov, Nikolay T.'
'Kukushkin, Vadim Yu.'

_publ_section_title
;
 Borylated Tetrazoles from Cycloaddition of Azide Anions to Nitrilium
 Derivatives ofcloso-Decaborate Clusters
;
_journal_issue 21
_journal_name_full Organometallics
_journal_page_first 6576
_journal_paper_doi 10.1021/om400892x
_journal_volume 32
_journal_year 2013
_chemical_formula_sum 'C19 H51 B10 N5'
_chemical_formula_weight 457.75
_chemical_name_systematic
;
 ?
;
_space_group_IT_number 14
_symmetry_cell_setting monoclinic
_symmetry_space_group_name_Hall '-P 2yn'
_symmetry_space_group_name_H-M 'P 1 21/n 1'
_atom_sites_solution_hydrogens geom
_atom_sites_solution_primary direct
_atom_sites_solution_secondary difmap
_audit_creation_method SHELXL-97
_cell_angle_alpha 90.00
_cell_angle_beta 100.301(4)
_cell_angle_gamma 90.00
_cell_formula_units_Z 4
_cell_length_a 14.6915(6)
_cell_length_b 9.4791(7)
_cell_length_c 20.7104(10)
_cell_measurement_reflns_used 2513
_cell_measurement_temperature 100(2)
_cell_measurement_theta_max 31.6862
_cell_measurement_theta_min 2.5643
_cell_volume 2837.7(3)
_computing_cell_refinement
;
CrysAlisPro, Agilent Technologies,
Version 1.171.36.20 (release 27-06-2012 CrysAlis171 .NET)
(compiled Jul 11 2012,15:38:31)
;
_computing_data_collection
;
CrysAlisPro, Agilent Technologies,
Version 1.171.36.20 (release 27-06-2012 CrysAlis171 .NET)
(compiled Jul 11 2012,15:38:31)
;
_computing_data_reduction
;
CrysAlisPro, Agilent Technologies,
Version 1.171.36.20 (release 27-06-2012 CrysAlis171 .NET)
(compiled Jul 11 2012,15:38:31)
;
_computing_structure_refinement 'SHELXL-97 (Sheldrick, 2008)'
_computing_structure_solution 'SHELXS-97 (Sheldrick, 2008)'
_diffrn_ambient_temperature 100(2)
_diffrn_detector_area_resol_mean 16.2096
_diffrn_measured_fraction_theta_full 0.993
_diffrn_measured_fraction_theta_max 0.993
_diffrn_measurement_device_type 'Xcalibur, Eos'
_diffrn_measurement_method '\w scans'
_diffrn_radiation_monochromator graphite
_diffrn_radiation_source 'Enhance (Mo) X-ray Source'
_diffrn_radiation_type MoK\a
_diffrn_radiation_wavelength 0.71073
_diffrn_reflns_av_R_equivalents 0.0846
_diffrn_reflns_av_sigmaI/netI 0.1254
_diffrn_reflns_limit_h_max 14
_diffrn_reflns_limit_h_min -19
_diffrn_reflns_limit_k_max 12
_diffrn_reflns_limit_k_min -10
_diffrn_reflns_limit_l_max 27
_diffrn_reflns_limit_l_min -27
_diffrn_reflns_number 19237
_diffrn_reflns_theta_full 28.28
_diffrn_reflns_theta_max 28.28
_diffrn_reflns_theta_min 5.14
_exptl_absorpt_coefficient_mu 0.058
_exptl_absorpt_correction_T_max 1.00000
_exptl_absorpt_correction_T_min 0.98863
_exptl_absorpt_correction_type multi-scan
_exptl_absorpt_process_details
;
CrysAlisPro, Agilent Technologies,
Version 1.171.36.20 (release 27-06-2012 CrysAlis171 .NET)
(compiled Jul 11 2012,15:38:31)
Empirical absorption correction using spherical harmonics,
 implemented in SCALE3 ABSPACK scaling algorithm.
;
_exptl_crystal_colour colorless
_exptl_crystal_density_diffrn 1.071
_exptl_crystal_density_method 'not measured'
_exptl_crystal_description needle
_exptl_crystal_F_000 1000
_exptl_crystal_size_max 0.32
_exptl_crystal_size_mid 0.06
_exptl_crystal_size_min 0.06
_refine_diff_density_max 0.286
_refine_diff_density_min -0.230
_refine_diff_density_rms 0.052
_refine_ls_extinction_method none
_refine_ls_goodness_of_fit_ref 1.015
_refine_ls_hydrogen_treatment mixed
_refine_ls_matrix_type full
_refine_ls_number_parameters 321
_refine_ls_number_reflns 7008
_refine_ls_number_restraints 0
_refine_ls_restrained_S_all 1.015
_refine_ls_R_factor_all 0.1254
_refine_ls_R_factor_gt 0.0657
_refine_ls_shift/su_max 0.001
_refine_ls_shift/su_mean 0.000
_refine_ls_structure_factor_coef Fsqd
_refine_ls_weighting_details 'calc w=1/[\s^2^(Fo^2^)+(0.0490P)^2^+0.0503P] where P=(Fo^2^+2Fc^2^)/3'
_refine_ls_weighting_scheme calc
_refine_ls_wR_factor_gt 0.1221
_refine_ls_wR_factor_ref 0.1458
_reflns_number_gt 4309
_reflns_number_total 7008
_reflns_threshold_expression >2sigma(I)
_cod_data_source_file om400892x_si_001.cif
_cod_data_source_block mal25a
_cod_database_code 4082012

loop_
_symmetry_equiv_pos_as_xyz
'x, y, z'
'-x+1/2, y+1/2, -z+1/2'
'-x, -y, -z'
'x-1/2, -y-1/2, z-1/2'

loop_
_atom_site_label
_atom_site_type_symbol
_atom_site_fract_x
_atom_site_fract_y
_atom_site_fract_z
_atom_site_U_iso_or_equiv
_atom_site_adp_type
_atom_site_occupancy
_atom_site_symmetry_multiplicity
_atom_site_calc_flag
_atom_site_refinement_flags
N5 N 0.71847(9) 0.70568(18) 0.08917(7) 0.0150(4) Uani 1 1 d .
C3A C 0.62082(11) 0.6556(2) 0.06098(8) 0.0162(4) Uani 1 1 d .
H3AA H 0.6213 0.6140 0.0183 0.019 Uiso 1 1 calc R
H3AB H 0.6041 0.5819 0.0892 0.019 Uiso 1 1 calc R
N4 N 1.38654(9) 0.82577(19) 0.29246(7) 0.0187(4) Uani 1 1 d .
C4B C 0.69886(12) 0.6758(2) 0.21062(8) 0.0171(4) Uani 1 1 d .
H4BA H 0.7371 0.5917 0.2151 0.020 Uiso 1 1 calc R
H4BB H 0.6345 0.6473 0.2003 0.020 Uiso 1 1 calc R
N1 N 1.24540(9) 0.83070(19) 0.30225(7) 0.0160(4) Uani 1 1 d .
C4A C 0.72275(12) 0.7698(2) 0.15686(8) 0.0168(4) Uani 1 1 d .
H4AA H 0.7849 0.8055 0.1714 0.020 Uiso 1 1 calc R
H4AB H 0.6813 0.8502 0.1525 0.020 Uiso 1 1 calc R
N2 N 1.29793(10) 0.8765(2) 0.35961(7) 0.0231(4) Uani 1 1 d .
C4C C 0.71657(12) 0.7611(2) 0.27439(8) 0.0156(4) Uani 1 1 d .
H4CA H 0.7750 0.8106 0.2775 0.019 Uiso 1 1 calc R
H4CB H 0.6682 0.8312 0.2729 0.019 Uiso 1 1 calc R
N3 N 1.38352(10) 0.8740(2) 0.35334(8) 0.0238(4) Uani 1 1 d .
C1B C 0.79741(12) 0.5157(2) 0.02953(9) 0.0201(4) Uani 1 1 d .
H1BA H 0.7424 0.4638 0.0101 0.024 Uiso 1 1 calc R
H1BB H 0.8074 0.5900 -0.0007 0.024 Uiso 1 1 calc R
C5 C 1.30105(11) 0.7997(2) 0.26034(9) 0.0170(4) Uani 1 1 d .
C2A C 0.74748(11) 0.8196(2) 0.04507(9) 0.0171(4) Uani 1 1 d .
H2AA H 0.7122 0.9044 0.0497 0.021 Uiso 1 1 calc R
H2AB H 0.7310 0.7887 -0.0002 0.021 Uiso 1 1 calc R
B2 B 1.13826(13) 0.8207(3) 0.29332(10) 0.0154(5) Uani 1 1 d .
C1C C 0.88024(12) 0.4171(2) 0.04073(9) 0.0232(5) Uani 1 1 d .
H1CA H 0.9347 0.4695 0.0608 0.028 Uiso 1 1 calc R
H1CB H 0.8697 0.3434 0.0710 0.028 Uiso 1 1 calc R
C1A C 0.78344(12) 0.5805(2) 0.09447(9) 0.0178(4) Uani 1 1 d .
H1AA H 0.7600 0.5078 0.1201 0.021 Uiso 1 1 calc R
H1AB H 0.8433 0.6097 0.1185 0.021 Uiso 1 1 calc R
C3C C 0.45306(11) 0.7065(2) 0.02356(9) 0.0201(5) Uani 1 1 d .
H3CA H 0.4372 0.6324 0.0519 0.024 Uiso 1 1 calc R
H3CB H 0.4568 0.6649 -0.0187 0.024 Uiso 1 1 calc R
C2B C 0.85033(11) 0.8573(2) 0.05862(9) 0.0189(4) Uani 1 1 d .
H2BA H 0.8696 0.8791 0.1048 0.023 Uiso 1 1 calc R
H2BB H 0.8862 0.7771 0.0483 0.023 Uiso 1 1 calc R
C4D C 0.71951(14) 0.6706(2) 0.33521(9) 0.0248(5) Uani 1 1 d .
H4DA H 0.6604 0.6267 0.3341 0.037 Uiso 1 1 calc R
H4DB H 0.7339 0.7287 0.3736 0.037 Uiso 1 1 calc R
H4DC H 0.7661 0.5992 0.3364 0.037 Uiso 1 1 calc R
C6 C 1.27532(13) 0.7481(3) 0.19240(9) 0.0243(5) Uani 1 1 d .
H6A H 1.2884 0.8196 0.1626 0.036 Uiso 1 1 calc R
H6B H 1.2105 0.7263 0.1834 0.036 Uiso 1 1 calc R
H6C H 1.3103 0.6647 0.1870 0.036 Uiso 1 1 calc R
C3B C 0.54665(12) 0.7681(2) 0.05342(10) 0.0215(5) Uani 1 1 d .
H3BA H 0.5624 0.8431 0.0255 0.026 Uiso 1 1 calc R
H3BB H 0.5435 0.8083 0.0960 0.026 Uiso 1 1 calc R
B1 B 1.07304(14) 0.9242(3) 0.23699(10) 0.0184(5) Uani 1 1 d .
B8 B 0.96860(14) 0.8204(3) 0.33484(10) 0.0176(5) Uani 1 1 d .
H8 H 0.9136 0.8586 0.3602 0.021 Uiso 1 1 calc R
B3 B 1.05466(13) 0.9425(3) 0.31569(10) 0.0163(5) Uani 1 1 d .
H3 H 1.0618 1.0484 0.3377 0.020 Uiso 1 1 calc R
C2C C 0.86872(13) 0.9840(2) 0.01735(9) 0.0212(5) Uani 1 1 d .
H2CA H 0.9323 1.0140 0.0314 0.025 Uiso 1 1 calc R
H2CB H 0.8290 1.0611 0.0257 0.025 Uiso 1 1 calc R
C1D C 0.89838(14) 0.3498(3) -0.02231(10) 0.0289(5) Uani 1 1 d .
H1DA H 0.9111 0.4221 -0.0519 0.043 Uiso 1 1 calc R
H1DB H 0.8449 0.2971 -0.0423 0.043 Uiso 1 1 calc R
H1DC H 0.9506 0.2875 -0.0125 0.043 Uiso 1 1 calc R
C3D C 0.37769(12) 0.8183(3) 0.01456(11) 0.0306(5) Uani 1 1 d .
H3DA H 0.3887 0.8848 -0.0181 0.046 Uiso 1 1 calc R
H3DB H 0.3782 0.8665 0.0554 0.046 Uiso 1 1 calc R
H3DC H 0.3186 0.7742 0.0007 0.046 Uiso 1 1 calc R
C7 C 1.47496(11) 0.8116(3) 0.27006(10) 0.0255(5) Uani 1 1 d .
H7A H 1.4751 0.8712 0.2326 0.038 Uiso 1 1 calc R
H7B H 1.4835 0.7152 0.2582 0.038 Uiso 1 1 calc R
H7C H 1.5243 0.8390 0.3047 0.038 Uiso 1 1 calc R
B9 B 0.96792(14) 0.6838(3) 0.27212(11) 0.0210(5) Uani 1 1 d .
H9 H 0.9125 0.6137 0.2478 0.025 Uiso 1 1 calc R
B7 B 1.09024(14) 0.7866(3) 0.36539(10) 0.0188(5) Uani 1 1 d .
H7 H 1.1321 0.7979 0.4148 0.023 Uiso 1 1 calc R
C2D C 0.85256(14) 0.9552(3) -0.05635(9) 0.0285(5) Uani 1 1 d .
H2DA H 0.8725 1.0352 -0.0786 0.043 Uiso 1 1 calc R
H2DB H 0.7879 0.9390 -0.0720 0.043 Uiso 1 1 calc R
H2DC H 0.8871 0.8734 -0.0648 0.043 Uiso 1 1 calc R
B5 B 1.05390(14) 0.7480(3) 0.22674(10) 0.0194(5) Uani 1 1 d .
H5 H 1.0603 0.7011 0.1792 0.023 Uiso 1 1 calc R
B4 B 0.96866(14) 0.8685(3) 0.25011(10) 0.0171(5) Uani 1 1 d .
H4 H 0.9068 0.9167 0.2205 0.021 Uiso 1 1 calc R
B6 B 1.09079(14) 0.6501(3) 0.30329(11) 0.0202(5) Uani 1 1 d .
H6 H 1.1330 0.5542 0.3037 0.024 Uiso 1 1 calc R
B10 B 1.01049(15) 0.6559(3) 0.35300(12) 0.0242(5) Uani 1 1 d .
H1 H 1.0954(11) 1.004(2) 0.2032(9) 0.016(5) Uiso 1 1 d .
H10 H 0.9909(13) 0.575(3) 0.3868(10) 0.032(6) Uiso 1 1 d .

loop_
_atom_site_aniso_label
_atom_site_aniso_U_11
_atom_site_aniso_U_22
_atom_site_aniso_U_33
_atom_site_aniso_U_23
_atom_site_aniso_U_13
_atom_site_aniso_U_12
N5 0.0161(7) 0.0136(10) 0.0143(7) -0.0002(7) 0.0002(6) -0.0024(7)
C3A 0.0177(9) 0.0156(12) 0.0143(9) -0.0012(8) -0.0001(7) -0.0060(8)
N4 0.0144(7) 0.0173(10) 0.0235(8) -0.0010(7) 0.0015(6) 0.0002(7)
C4B 0.0196(9) 0.0156(12) 0.0160(9) 0.0005(8) 0.0031(7) -0.0026(8)
N1 0.0154(7) 0.0158(10) 0.0160(8) -0.0011(7) 0.0004(6) 0.0006(7)
C4A 0.0196(9) 0.0152(12) 0.0144(9) -0.0022(8) -0.0002(7) -0.0017(8)
N2 0.0175(8) 0.0292(12) 0.0211(9) -0.0060(8) -0.0006(6) -0.0038(8)
C4C 0.0144(8) 0.0156(11) 0.0170(9) -0.0007(8) 0.0035(7) -0.0014(8)
N3 0.0190(8) 0.0268(12) 0.0240(9) -0.0034(8) -0.0004(6) -0.0026(8)
C1B 0.0232(9) 0.0185(12) 0.0181(10) -0.0012(8) 0.0025(7) 0.0003(9)
C5 0.0149(9) 0.0135(11) 0.0221(10) 0.0008(8) 0.0018(7) 0.0015(8)
C2A 0.0204(9) 0.0147(12) 0.0156(9) 0.0041(8) 0.0013(7) -0.0021(9)
B2 0.0144(9) 0.0171(13) 0.0143(10) -0.0031(9) 0.0013(8) 0.0010(9)
C1C 0.0228(10) 0.0215(13) 0.0265(11) 0.0043(9) 0.0071(8) 0.0033(9)
C1A 0.0221(9) 0.0126(11) 0.0175(9) 0.0016(8) 0.0004(7) 0.0006(9)
C3C 0.0196(9) 0.0218(13) 0.0180(9) 0.0029(8) 0.0009(7) -0.0052(9)
C2B 0.0180(9) 0.0224(13) 0.0154(9) -0.0009(8) 0.0007(7) -0.0036(9)
C4D 0.0350(11) 0.0207(13) 0.0186(10) 0.0004(9) 0.0041(8) 0.0003(10)
C6 0.0205(10) 0.0297(14) 0.0237(11) -0.0061(9) 0.0067(8) 0.0018(9)
C3B 0.0189(9) 0.0179(13) 0.0265(11) -0.0023(9) 0.0007(8) -0.0017(9)
B1 0.0187(10) 0.0215(14) 0.0150(10) 0.0014(9) 0.0028(8) 0.0014(10)
B8 0.0170(10) 0.0197(14) 0.0162(10) -0.0003(9) 0.0036(8) 0.0018(10)
B3 0.0190(10) 0.0136(13) 0.0157(10) -0.0043(9) 0.0011(8) -0.0006(9)
C2C 0.0223(10) 0.0206(13) 0.0216(10) -0.0013(9) 0.0065(8) -0.0058(9)
C1D 0.0330(11) 0.0247(14) 0.0331(12) 0.0046(10) 0.0165(9) 0.0049(10)
C3D 0.0191(10) 0.0305(15) 0.0407(13) 0.0011(11) 0.0014(9) -0.0016(10)
C7 0.0140(9) 0.0252(14) 0.0380(12) 0.0001(10) 0.0069(8) 0.0004(9)
B9 0.0146(10) 0.0208(15) 0.0269(12) -0.0051(10) 0.0022(8) 0.0008(10)
B7 0.0196(10) 0.0214(14) 0.0151(10) 0.0012(9) 0.0020(8) 0.0023(10)
C2D 0.0373(12) 0.0281(15) 0.0214(11) 0.0033(10) 0.0088(9) -0.0052(11)
B5 0.0176(10) 0.0227(15) 0.0174(11) -0.0050(10) 0.0016(8) 0.0024(10)
B4 0.0160(10) 0.0198(14) 0.0142(10) -0.0021(9) -0.0008(8) 0.0021(10)
B6 0.0183(10) 0.0135(14) 0.0274(12) -0.0008(10) 0.0005(9) 0.0025(10)
B10 0.0215(11) 0.0210(15) 0.0307(13) 0.0045(11) 0.0065(9) 0.0011(11)

loop_
_atom_type_symbol
_atom_type_description
_atom_type_scat_dispersion_real
_atom_type_scat_dispersion_imag
_atom_type_scat_source
C C 0.0033 0.0016 'International Tables Vol C Tables 4.2.6.8 and 6.1.1.4'
H H 0.0000 0.0000 'International Tables Vol C Tables 4.2.6.8 and 6.1.1.4'
B B 0.0013 0.0007 'International Tables Vol C Tables 4.2.6.8 and 6.1.1.4'
N N 0.0061 0.0033 'International Tables Vol C Tables 4.2.6.8 and 6.1.1.4'

loop_
_geom_angle_atom_site_label_1
_geom_angle_atom_site_label_2
_geom_angle_atom_site_label_3
_geom_angle
C1A N5 C4A 108.97(13)
C1A N5 C2A 111.01(13)
C4A N5 C2A 107.46(15)
C1A N5 C3A 108.75(15)
C4A N5 C3A 111.02(13)
C2A N5 C3A 109.63(13)
C3B C3A N5 115.55(16)
C3B C3A H3AA 108.4
N5 C3A H3AA 108.4
C3B C3A H3AB 108.4
N5 C3A H3AB 108.4
H3AA C3A H3AB 107.5
C5 N4 N3 110.07(14)
C5 N4 C7 129.43(16)
N3 N4 C7 120.49(15)
C4A C4B C4C 107.30(16)
C4A C4B H4BA 110.3
C4C C4B H4BA 110.3
C4A C4B H4BB 110.3
C4C C4B H4BB 110.3
H4BA C4B H4BB 108.5
C5 N1 N2 108.70(14)
C5 N1 B2 129.62(15)
N2 N1 B2 121.68(14)
C4B C4A N5 117.79(17)
C4B C4A H4AA 107.9
N5 C4A H4AA 107.9
C4B C4A H4AB 107.9
N5 C4A H4AB 107.9
H4AA C4A H4AB 107.2
N3 N2 N1 108.44(14)
C4D C4C C4B 113.11(17)
C4D C4C H4CA 109.0
C4B C4C H4CA 109.0
C4D C4C H4CB 109.0
C4B C4C H4CB 109.0
H4CA C4C H4CB 107.8
N2 N3 N4 107.25(14)
C1C C1B C1A 110.09(15)
C1C C1B H1BA 109.6
C1A C1B H1BA 109.6
C1C C1B H1BB 109.6
C1A C1B H1BB 109.6
H1BA C1B H1BB 108.2
N1 C5 N4 105.53(16)
N1 C5 C6 127.95(15)
N4 C5 C6 126.52(16)
N5 C2A C2B 115.38(15)
N5 C2A H2AA 108.4
C2B C2A H2AA 108.4
N5 C2A H2AB 108.4
C2B C2A H2AB 108.4
H2AA C2A H2AB 107.5
N1 B2 B1 119.01(16)
N1 B2 B6 116.68(17)
B1 B2 B6 114.92(15)
N1 B2 B7 116.95(14)
B1 B2 B7 114.96(15)
B6 B2 B7 61.35(13)
N1 B2 B3 130.63(17)
B1 B2 B3 58.45(12)
B6 B2 B3 104.58(14)
B7 B2 B3 60.93(12)
N1 B2 B5 130.71(15)
B1 B2 B5 57.94(13)
B6 B2 B5 61.15(13)
B7 B2 B5 104.32(14)
B3 B2 B5 91.96(13)
C1D C1C C1B 112.72(16)
C1D C1C H1CA 109.0
C1B C1C H1CA 109.0
C1D C1C H1CB 109.0
C1B C1C H1CB 109.0
H1CA C1C H1CB 107.8
N5 C1A C1B 115.71(14)
N5 C1A H1AA 108.4
C1B C1A H1AA 108.4
N5 C1A H1AB 108.4
C1B C1A H1AB 108.4
H1AA C1A H1AB 107.4
C3B C3C C3D 111.60(18)
C3B C3C H3CA 109.3
C3D C3C H3CA 109.3
C3B C3C H3CB 109.3
C3D C3C H3CB 109.3
H3CA C3C H3CB 108.0
C2C C2B C2A 110.43(16)
C2C C2B H2BA 109.6
C2A C2B H2BA 109.6
C2C C2B H2BB 109.6
C2A C2B H2BB 109.6
H2BA C2B H2BB 108.1
C4C C4D H4DA 109.5
C4C C4D H4DB 109.5
H4DA C4D H4DB 109.5
C4C C4D H4DC 109.5
H4DA C4D H4DC 109.5
H4DB C4D H4DC 109.5
C5 C6 H6A 109.5
C5 C6 H6B 109.5
H6A C6 H6B 109.5
C5 C6 H6C 109.5
H6A C6 H6C 109.5
H6B C6 H6C 109.5
C3A C3B C3C 110.72(18)
C3A C3B H3BA 109.5
C3C C3B H3BA 109.5
C3A C3B H3BB 109.5
C3C C3B H3BB 109.5
H3BA C3B H3BB 108.1
B2 B1 B4 97.28(16)
B2 B1 B5 64.89(14)
B4 B1 B5 65.07(14)
B2 B1 B3 64.28(13)
B4 B1 B3 64.87(12)
B5 B1 B3 99.68(16)
B2 B1 H1 129.2(9)
B4 B1 H1 133.5(9)
B5 B1 H1 130.3(10)
B3 B1 H1 129.9(11)
B10 B8 B3 113.39(15)
B10 B8 B4 112.53(16)
B3 B8 B4 60.39(11)
B10 B8 B7 57.57(13)
B3 B8 B7 60.41(12)
B4 B8 B7 102.18(13)
B10 B8 B9 57.48(14)
B3 B8 B9 102.24(14)
B4 B8 B9 59.52(13)
B7 B8 B9 90.13(14)
B10 B8 H8 117.7
B3 B8 H8 119.7
B4 B8 H8 120.4
B7 B8 H8 130.8
B9 B8 H8 131.2
B1 B3 B2 57.27(12)
B1 B3 B8 112.34(16)
B2 B3 B8 100.45(16)
B1 B3 B4 57.07(11)
B2 B3 B4 88.59(14)
B8 B3 B4 59.90(11)
B1 B3 B7 112.22(16)
B2 B3 B7 59.14(12)
B8 B3 B7 59.93(12)
B4 B3 B7 101.50(16)
B1 B3 H3 118.0
B2 B3 H3 132.2
B8 B3 H3 120.7
B4 B3 H3 131.5
B7 B3 H3 120.6
C2B C2C C2D 114.09(18)
C2B C2C H2CA 108.7
C2D C2C H2CA 108.7
C2B C2C H2CB 108.7
C2D C2C H2CB 108.7
H2CA C2C H2CB 107.6
C1C C1D H1DA 109.5
C1C C1D H1DB 109.5
H1DA C1D H1DB 109.5
C1C C1D H1DC 109.5
H1DA C1D H1DC 109.5
H1DB C1D H1DC 109.5
C3C C3D H3DA 109.5
C3C C3D H3DB 109.5
H3DA C3D H3DB 109.5
C3C C3D H3DC 109.5
H3DA C3D H3DC 109.5
H3DB C3D H3DC 109.5
N4 C7 H7A 109.5
N4 C7 H7B 109.5
H7A C7 H7B 109.5
N4 C7 H7C 109.5
H7A C7 H7C 109.5
H7B C7 H7C 109.5
B10 B9 B5 113.33(15)
B10 B9 B4 112.37(18)
B5 B9 B4 60.48(13)
B10 B9 B6 57.36(12)
B5 B9 B6 60.44(12)
B4 B9 B6 101.97(15)
B10 B9 B8 57.15(13)
B5 B9 B8 102.37(16)
B4 B9 B8 59.68(13)
B6 B9 B8 89.62(14)
B10 B9 H9 117.9
B5 B9 H9 119.6
B4 B9 H9 120.4
B6 B9 H9 131.1
B8 B9 H9 131.3
B10 B7 B2 111.77(16)
B10 B7 B8 57.64(13)
B2 B7 B8 100.81(14)
B10 B7 B3 112.76(15)
B2 B7 B3 59.93(12)
B8 B7 B3 59.65(12)
B10 B7 B6 57.63(13)
B2 B7 B6 59.24(12)
B8 B7 B6 90.45(14)
B3 B7 B6 102.34(15)
B10 B7 H7 118.0
B2 B7 H7 121.3
B8 B7 H7 131.2
B3 B7 H7 120.1
B6 B7 H7 130.7
C2C C2D H2DA 109.5
C2C C2D H2DB 109.5
H2DA C2D H2DB 109.5
C2C C2D H2DC 109.5
H2DA C2D H2DC 109.5
H2DB C2D H2DC 109.5
B1 B5 B9 112.39(16)
B1 B5 B2 57.17(13)
B9 B5 B2 100.27(14)
B1 B5 B4 57.16(13)
B9 B5 B4 59.77(12)
B2 B5 B4 88.21(14)
B1 B5 B6 111.89(15)
B9 B5 B6 60.42(12)
B2 B5 B6 58.65(12)
B4 B5 B6 101.46(14)
B1 B5 H5 118.1
B9 B5 H5 120.5
B2 B5 H5 132.6
B4 B5 H5 131.6
B6 B5 H5 120.7
B1 B4 B9 112.92(16)
B1 B4 B8 113.06(14)
B9 B4 B8 60.80(13)
B1 B4 B3 58.06(11)
B9 B4 B3 102.67(15)
B8 B4 B3 59.71(11)
B1 B4 B5 57.76(13)
B9 B4 B5 59.75(13)
B8 B4 B5 102.64(15)
B3 B4 B5 91.22(13)
B1 B4 H4 117.6
B9 B4 H4 120.0
B8 B4 H4 120.0
B3 B4 H4 130.5
B5 B4 H4 130.6
B10 B6 B2 111.58(18)
B10 B6 B7 57.26(13)
B2 B6 B7 59.40(12)
B10 B6 B9 57.40(12)
B2 B6 B9 100.46(16)
B7 B6 B9 89.79(14)
B10 B6 B5 112.17(16)
B2 B6 B5 60.20(12)
B7 B6 B5 102.25(16)
B9 B6 B5 59.15(12)
B10 B6 H6 118.3
B2 B6 H6 121.2
B7 B6 H6 130.8
B9 B6 H6 131.7
B5 B6 H6 120.3
B7 B10 B8 64.78(15)
B7 B10 B6 65.11(13)
B8 B10 B6 99.17(17)
B7 B10 B9 99.11(17)
B8 B10 B9 65.37(14)
B6 B10 B9 65.24(13)
B7 B10 H10 131.3(11)
B8 B10 H10 130.5(11)
B6 B10 H10 130.3(11)
B9 B10 H10 129.6(11)

loop_
_geom_bond_atom_site_label_1
_geom_bond_atom_site_label_2
_geom_bond_distance
N5 C1A 1.515(2)
N5 C4A 1.519(2)
N5 C2A 1.524(2)
N5 C3A 1.525(2)
C3A C3B 1.513(3)
C3A H3AA 0.9700
C3A H3AB 0.9700
N4 C5 1.335(2)
N4 N3 1.349(2)
N4 C7 1.462(2)
C4B C4A 1.515(3)
C4B C4C 1.531(2)
C4B H4BA 0.9700
C4B H4BB 0.9700
N1 C5 1.327(2)
N1 N2 1.367(2)
N1 B2 1.555(2)
C4A H4AA 0.9700
C4A H4AB 0.9700
N2 N3 1.287(2)
C4C C4D 1.518(3)
C4C H4CA 0.9700
C4C H4CB 0.9700
C1B C1C 1.519(3)
C1B C1A 1.525(2)
C1B H1BA 0.9700
C1B H1BB 0.9700
C5 C6 1.474(3)
C2A C2B 1.529(2)
C2A H2AA 0.9700
C2A H2AB 0.9700
B2 B1 1.686(3)
B2 B6 1.788(3)
B2 B7 1.791(3)
B2 B3 1.805(3)
B2 B5 1.817(3)
C1C C1D 1.519(3)
C1C H1CA 0.9700
C1C H1CB 0.9700
C1A H1AA 0.9700
C1A H1AB 0.9700
C3C C3B 1.520(2)
C3C C3D 1.520(3)
C3C H3CA 0.9700
C3C H3CB 0.9700
C2B C2C 1.526(3)
C2B H2BA 0.9700
C2B H2BB 0.9700
C4D H4DA 0.9600
C4D H4DB 0.9600
C4D H4DC 0.9600
C6 H6A 0.9600
C6 H6B 0.9600
C6 H6C 0.9600
C3B H3BA 0.9700
C3B H3BB 0.9700
B1 B4 1.689(3)
B1 B5 1.700(4)
B1 B3 1.708(3)
B1 H1 1.120(19)
B8 B10 1.694(4)
B8 B3 1.809(3)
B8 B4 1.813(3)
B8 B7 1.815(3)
B8 B9 1.833(3)
B8 H8 1.1000
B3 B4 1.822(3)
B3 B7 1.823(3)
B3 H3 1.1000
C2C C2D 1.527(3)
C2C H2CA 0.9700
C2C H2CB 0.9700
C1D H1DA 0.9600
C1D H1DB 0.9600
C1D H1DC 0.9600
C3D H3DA 0.9600
C3D H3DB 0.9600
C3D H3DC 0.9600
C7 H7A 0.9600
C7 H7B 0.9600
C7 H7C 0.9600
B9 B10 1.701(3)
B9 B5 1.810(3)
B9 B4 1.810(4)
B9 B6 1.833(3)
B9 H9 1.1000
B7 B10 1.693(3)
B7 B6 1.826(3)
B7 H7 1.1000
C2D H2DA 0.9600
C2D H2DB 0.9600
C2D H2DC 0.9600
B5 B4 1.823(3)
B5 B6 1.834(3)
B5 H5 1.1000
B4 H4 1.1000
B6 B10 1.700(3)
B6 H6 1.1000
B10 H10 1.11(2)

loop_
_geom_torsion_atom_site_label_1
_geom_torsion_atom_site_label_2
_geom_torsion_atom_site_label_3
_geom_torsion_atom_site_label_4
_geom_torsion
C1A N5 C3A C3B 179.09(15)
C4A N5 C3A C3B 59.2(2)
C2A N5 C3A C3B -59.4(2)
C4C C4B C4A N5 175.18(14)
C1A N5 C4A C4B -58.29(19)
C2A N5 C4A C4B -178.66(15)
C3A N5 C4A C4B 61.5(2)
C5 N1 N2 N3 0.0(2)
B2 N1 N2 N3 179.93(18)
C4A C4B C4C C4D -165.23(15)
N1 N2 N3 N4 -0.5(2)
C5 N4 N3 N2 0.8(2)
C7 N4 N3 N2 179.57(19)
N2 N1 C5 N4 0.4(2)
B2 N1 C5 N4 -179.46(19)
N2 N1 C5 C6 -179.3(2)
B2 N1 C5 C6 0.8(4)
N3 N4 C5 N1 -0.7(2)
C7 N4 C5 N1 -179.4(2)
N3 N4 C5 C6 179.0(2)
C7 N4 C5 C6 0.3(4)
C1A N5 C2A C2B -47.2(2)
C4A N5 C2A C2B 71.9(2)
C3A N5 C2A C2B -167.35(16)
C5 N1 B2 B1 -64.3(3)
N2 N1 B2 B1 115.9(2)
C5 N1 B2 B6 80.6(2)
N2 N1 B2 B6 -99.3(2)
C5 N1 B2 B7 150.3(2)
N2 N1 B2 B7 -29.6(3)
C5 N1 B2 B3 -136.0(2)
N2 N1 B2 B3 44.1(3)
C5 N1 B2 B5 6.9(4)
N2 N1 B2 B5 -173.0(2)
C1A C1B C1C C1D -179.58(17)
C4A N5 C1A C1B -172.08(15)
C2A N5 C1A C1B -53.9(2)
C3A N5 C1A C1B 66.77(19)
C1C C1B C1A N5 166.13(16)
N5 C2A C2B C2C -173.12(16)
N5 C3A C3B C3C 178.71(14)
C3D C3C C3B C3A -179.13(16)
N1 B2 B1 B4 -179.76(17)
B6 B2 B1 B4 34.8(2)
B7 B2 B1 B4 -33.7(2)
B3 B2 B1 B4 -57.53(14)
B5 B2 B1 B4 58.05(14)
N1 B2 B1 B5 122.19(19)
B6 B2 B1 B5 -23.27(15)
B7 B2 B1 B5 -91.74(18)
B3 B2 B1 B5 -115.58(15)
N1 B2 B1 B3 -122.2(2)
B6 B2 B1 B3 92.32(17)
B7 B2 B1 B3 23.84(17)
B5 B2 B1 B3 115.58(15)
B4 B1 B3 B2 112.42(17)
B5 B1 B3 B2 55.94(14)
B2 B1 B3 B8 -88.22(17)
B4 B1 B3 B8 24.20(16)
B5 B1 B3 B8 -32.28(19)
B2 B1 B3 B4 -112.42(17)
B5 B1 B3 B4 -56.48(14)
B2 B1 B3 B7 -22.88(15)
B4 B1 B3 B7 89.54(17)
B5 B1 B3 B7 33.06(18)
N1 B2 B3 B1 102.9(2)
B6 B2 B3 B1 -110.56(16)
B7 B2 B3 B1 -155.21(17)
B5 B2 B3 B1 -49.90(14)
N1 B2 B3 B8 -147.18(18)
B1 B2 B3 B8 109.94(15)
B6 B2 B3 B8 -0.62(16)
B7 B2 B3 B8 -45.27(13)
B5 B2 B3 B8 60.04(15)
N1 B2 B3 B4 153.79(19)
B1 B2 B3 B4 50.91(14)
B6 B2 B3 B4 -59.65(15)
B7 B2 B3 B4 -104.30(15)
B5 B2 B3 B4 1.01(14)
N1 B2 B3 B7 -101.9(2)
B1 B2 B3 B7 155.21(17)
B6 B2 B3 B7 44.65(14)
B5 B2 B3 B7 105.31(15)
B10 B8 B3 B1 80.1(2)
B4 B8 B3 B1 -23.44(15)
B7 B8 B3 B1 103.56(17)
B9 B8 B3 B1 20.5(2)
B10 B8 B3 B2 21.36(18)
B4 B8 B3 B2 -82.20(14)
B7 B8 B3 B2 44.81(13)
B9 B8 B3 B2 -38.28(16)
B10 B8 B3 B4 103.56(18)
B7 B8 B3 B4 127.00(16)
B9 B8 B3 B4 43.92(14)
B10 B8 B3 B7 -23.44(15)
B4 B8 B3 B7 -127.00(16)
B9 B8 B3 B7 -83.08(15)
C2A C2B C2C C2D -66.6(2)
B3 B8 B9 B10 110.09(16)
B4 B8 B9 B10 154.50(16)
B7 B8 B9 B10 50.40(13)
B10 B8 B9 B5 -109.94(16)
B3 B8 B9 B5 0.15(17)
B4 B8 B9 B5 44.56(13)
B7 B8 B9 B5 -59.54(16)
B10 B8 B9 B4 -154.50(16)
B3 B8 B9 B4 -44.41(13)
B7 B8 B9 B4 -104.09(14)
B10 B8 B9 B6 -50.37(14)
B3 B8 B9 B6 59.72(16)
B4 B8 B9 B6 104.13(14)
B7 B8 B9 B6 0.03(15)
N1 B2 B7 B10 -131.93(19)
B1 B2 B7 B10 81.3(2)
B6 B2 B7 B10 -24.70(16)
B3 B2 B7 B10 104.49(17)
B5 B2 B7 B10 20.3(2)
N1 B2 B7 B8 168.76(18)
B1 B2 B7 B8 22.0(2)
B6 B2 B7 B8 -84.01(16)
B3 B2 B7 B8 45.18(14)
B5 B2 B7 B8 -38.99(19)
N1 B2 B7 B3 123.6(2)
B1 B2 B7 B3 -23.21(16)
B6 B2 B7 B3 -129.19(14)
B5 B2 B7 B3 -84.17(15)
N1 B2 B7 B6 -107.2(2)
B1 B2 B7 B6 105.98(18)
B3 B2 B7 B6 129.19(14)
B5 B2 B7 B6 45.02(14)
B3 B8 B7 B10 -154.37(16)
B4 B8 B7 B10 -109.10(17)
B9 B8 B7 B10 -50.33(14)
B10 B8 B7 B2 109.02(17)
B3 B8 B7 B2 -45.35(14)
B4 B8 B7 B2 -0.1(2)
B9 B8 B7 B2 58.69(17)
B10 B8 B7 B3 154.37(16)
B4 B8 B7 B3 45.26(14)
B9 B8 B7 B3 104.04(14)
B10 B8 B7 B6 50.30(14)
B3 B8 B7 B6 -104.07(14)
B4 B8 B7 B6 -58.81(17)
B9 B8 B7 B6 -0.03(15)
B1 B3 B7 B10 -80.42(19)
B2 B3 B7 B10 -102.82(18)
B8 B3 B7 B10 23.35(15)
B4 B3 B7 B10 -21.49(19)
B1 B3 B7 B2 22.40(15)
B8 B3 B7 B2 126.16(15)
B4 B3 B7 B2 81.32(14)
B1 B3 B7 B8 -103.77(17)
B2 B3 B7 B8 -126.16(15)
B4 B3 B7 B8 -44.84(13)
B1 B3 B7 B6 -20.59(19)
B2 B3 B7 B6 -42.99(13)
B8 B3 B7 B6 83.18(14)
B4 B3 B7 B6 38.34(15)
B2 B1 B5 B9 87.91(16)
B4 B1 B5 B9 -23.94(15)
B3 B1 B5 B9 32.39(18)
B4 B1 B5 B2 -111.85(14)
B3 B1 B5 B2 -55.52(13)
B2 B1 B5 B4 111.85(14)
B3 B1 B5 B4 56.33(13)
B2 B1 B5 B6 22.11(14)
B4 B1 B5 B6 -89.74(15)
B3 B1 B5 B6 -33.41(18)
B10 B9 B5 B1 -80.2(2)
B4 B9 B5 B1 23.24(14)
B6 B9 B5 B1 -103.28(17)
B8 B9 B5 B1 -20.87(19)
B10 B9 B5 B2 -21.6(2)
B4 B9 B5 B2 81.82(15)
B6 B9 B5 B2 -44.70(15)
B8 B9 B5 B2 37.72(18)
B10 B9 B5 B4 -103.4(2)
B6 B9 B5 B4 -126.52(15)
B8 B9 B5 B4 -44.11(13)
B10 B9 B5 B6 23.09(18)
B4 B9 B5 B6 126.52(15)
B8 B9 B5 B6 82.41(15)
N1 B2 B5 B1 -102.5(2)
B6 B2 B5 B1 155.86(15)
B7 B2 B5 B1 110.73(16)
B3 B2 B5 B1 50.27(13)
N1 B2 B5 B9 147.4(2)
B1 B2 B5 B9 -110.12(16)
B6 B2 B5 B9 45.74(15)
B7 B2 B5 B9 0.62(19)
B3 B2 B5 B9 -59.84(17)
N1 B2 B5 B4 -153.8(2)
B1 B2 B5 B4 -51.28(13)
B6 B2 B5 B4 104.58(14)
B7 B2 B5 B4 59.45(17)
B3 B2 B5 B4 -1.01(15)
N1 B2 B5 B6 101.7(2)
B1 B2 B5 B6 -155.86(15)
B7 B2 B5 B6 -45.13(14)
B3 B2 B5 B6 -105.59(14)
B2 B1 B4 B9 -33.88(19)
B5 B1 B4 B9 24.03(15)
B3 B1 B4 B9 -90.98(17)
B2 B1 B4 B8 32.8(2)
B5 B1 B4 B8 90.72(18)
B3 B1 B4 B8 -24.29(17)
B2 B1 B4 B3 57.10(14)
B5 B1 B4 B3 115.01(16)
B2 B1 B4 B5 -57.91(14)
B3 B1 B4 B5 -115.01(16)
B10 B9 B4 B1 81.51(19)
B5 B9 B4 B1 -23.50(14)
B6 B9 B4 B1 22.10(19)
B8 B9 B4 B1 104.53(16)
B10 B9 B4 B8 -23.03(14)
B5 B9 B4 B8 -128.04(14)
B6 B9 B4 B8 -82.43(14)
B10 B9 B4 B3 21.09(18)
B5 B9 B4 B3 -83.92(13)
B6 B9 B4 B3 -38.32(16)
B8 B9 B4 B3 44.11(12)
B10 B9 B4 B5 105.01(17)
B6 B9 B4 B5 45.61(13)
B8 B9 B4 B5 128.04(14)
B10 B8 B4 B1 -81.1(2)
B3 B8 B4 B1 23.84(17)
B7 B8 B4 B1 -21.4(2)
B9 B8 B4 B1 -104.29(19)
B10 B8 B4 B9 23.15(15)
B3 B8 B4 B9 128.14(14)
B7 B8 B4 B9 82.86(15)
B10 B8 B4 B3 -104.99(17)
B7 B8 B4 B3 -45.28(15)
B9 B8 B4 B3 -128.14(14)
B10 B8 B4 B5 -21.1(2)
B3 B8 B4 B5 83.93(15)
B7 B8 B4 B5 38.65(19)
B9 B8 B4 B5 -44.21(13)
B2 B3 B4 B1 -51.07(14)
B8 B3 B4 B1 -154.01(18)
B7 B3 B4 B1 -109.15(16)
B1 B3 B4 B9 109.28(17)
B2 B3 B4 B9 58.21(15)
B8 B3 B4 B9 -44.73(13)
B7 B3 B4 B9 0.13(16)
B1 B3 B4 B8 154.01(18)
B2 B3 B4 B8 102.94(15)
B7 B3 B4 B8 44.86(13)
B1 B3 B4 B5 50.06(14)
B2 B3 B4 B5 -1.01(14)
B8 B3 B4 B5 -103.95(16)
B7 B3 B4 B5 -59.09(15)
B9 B5 B4 B1 154.26(16)
B2 B5 B4 B1 51.29(13)
B6 B5 B4 B1 108.78(15)
B1 B5 B4 B9 -154.26(16)
B2 B5 B4 B9 -102.98(14)
B6 B5 B4 B9 -45.49(13)
B1 B5 B4 B8 -109.47(16)
B9 B5 B4 B8 44.79(14)
B2 B5 B4 B8 -58.18(16)
B6 B5 B4 B8 -0.69(17)
B1 B5 B4 B3 -50.28(13)
B9 B5 B4 B3 103.98(14)
B2 B5 B4 B3 1.00(14)
B6 B5 B4 B3 58.49(16)
N1 B2 B6 B10 132.23(17)
B1 B2 B6 B10 -81.5(2)
B7 B2 B6 B10 24.56(15)
B3 B2 B6 B10 -19.86(19)
B5 B2 B6 B10 -103.95(17)
N1 B2 B6 B7 107.67(17)
B1 B2 B6 B7 -106.04(17)
B3 B2 B6 B7 -44.42(13)
B5 B2 B6 B7 -128.52(14)
N1 B2 B6 B9 -168.85(14)
B1 B2 B6 B9 -22.56(19)
B7 B2 B6 B9 83.49(14)
B3 B2 B6 B9 39.06(16)
B5 B2 B6 B9 -45.03(13)
N1 B2 B6 B5 -123.82(17)
B1 B2 B6 B5 22.47(15)
B7 B2 B6 B5 128.52(14)
B3 B2 B6 B5 84.09(14)
B2 B7 B6 B10 -152.64(17)
B8 B7 B6 B10 -50.31(14)
B3 B7 B6 B10 -109.28(16)
B10 B7 B6 B2 152.64(17)
B8 B7 B6 B2 102.34(14)
B3 B7 B6 B2 43.37(13)
B10 B7 B6 B9 50.34(14)
B2 B7 B6 B9 -102.30(15)
B8 B7 B6 B9 0.03(15)
B3 B7 B6 B9 -58.94(15)
B10 B7 B6 B5 108.63(16)
B2 B7 B6 B5 -44.01(12)
B8 B7 B6 B5 58.32(15)
B3 B7 B6 B5 -0.65(16)
B5 B9 B6 B10 154.7(2)
B4 B9 B6 B10 109.04(18)
B8 B9 B6 B10 50.20(15)
B10 B9 B6 B2 -109.02(18)
B5 B9 B6 B2 45.66(14)
B4 B9 B6 B2 0.02(17)
B8 B9 B6 B2 -58.82(15)
B10 B9 B6 B7 -50.24(16)
B5 B9 B6 B7 104.44(16)
B4 B9 B6 B7 58.81(15)
B8 B9 B6 B7 -0.03(15)
B10 B9 B6 B5 -154.7(2)
B4 B9 B6 B5 -45.63(14)
B8 B9 B6 B5 -104.47(16)
B1 B5 B6 B10 81.2(2)
B9 B5 B6 B10 -22.90(17)
B2 B5 B6 B10 102.96(19)
B4 B5 B6 B10 22.2(2)
B1 B5 B6 B2 -21.74(14)
B9 B5 B6 B2 -125.86(16)
B4 B5 B6 B2 -80.75(15)
B1 B5 B6 B7 21.83(18)
B9 B5 B6 B7 -82.30(15)
B2 B5 B6 B7 43.57(12)
B4 B5 B6 B7 -37.19(16)
B1 B5 B6 B9 104.13(17)
B2 B5 B6 B9 125.86(16)
B4 B5 B6 B9 45.11(14)
B2 B7 B10 B8 -89.21(16)
B3 B7 B10 B8 -23.88(15)
B6 B7 B10 B8 -114.37(16)
B2 B7 B10 B6 25.16(16)
B8 B7 B10 B6 114.37(16)
B3 B7 B10 B6 90.49(17)
B2 B7 B10 B9 -32.0(2)
B8 B7 B10 B9 57.18(14)
B3 B7 B10 B9 33.3(2)
B6 B7 B10 B9 -57.19(15)
B3 B8 B10 B7 24.20(15)
B4 B8 B10 B7 90.41(16)
B9 B8 B10 B7 114.10(15)
B3 B8 B10 B6 -32.6(2)
B4 B8 B10 B6 33.6(2)
B7 B8 B10 B6 -56.82(14)
B9 B8 B10 B6 57.28(14)
B3 B8 B10 B9 -89.90(16)
B4 B8 B10 B9 -23.69(15)
B7 B8 B10 B9 -114.10(15)
B2 B6 B10 B7 -25.17(15)
B9 B6 B10 B7 -113.96(18)
B5 B6 B10 B7 -90.60(18)
B2 B6 B10 B8 31.4(2)
B7 B6 B10 B8 56.59(15)
B9 B6 B10 B8 -57.37(15)
B5 B6 B10 B8 -34.0(2)
B2 B6 B10 B9 88.79(18)
B7 B6 B10 B9 113.96(18)
B5 B6 B10 B9 23.36(18)
B5 B9 B10 B7 33.2(2)
B4 B9 B10 B7 -33.06(19)
B6 B9 B10 B7 57.09(15)
B8 B9 B10 B7 -56.76(15)
B5 B9 B10 B8 89.95(19)
B4 B9 B10 B8 23.70(14)
B6 B9 B10 B8 113.85(17)
B5 B9 B10 B6 -23.90(18)
B4 B9 B10 B6 -90.15(17)
B8 B9 B10 B6 -113.85(17)
